data_7132329
loop_
_publ_author_name
'Nahon, Emily E.'
'Nelmes, Gareth Roland'
'Brothers, Penelope Jane'
'Hicks, Jamie'

_publ_section_title
;
 Intramolecular C--N bond activation by a transient boryl anion
;
_journal_name_full 'Chemical Communications'
_journal_paper_doi 10.1039/D3CC05182J
_journal_year 2023
_chemical_formula_moiety 'C100 H126 B2 Fe2 N4 O4, 3(C6 H6)'
_chemical_formula_sum 'C118 H144 B2 Fe2 N4 O4'
_chemical_formula_weight 1815.68
_space_group_crystal_system triclinic
_space_group_IT_number 2
_space_group_name_Hall '-P 1'
_space_group_name_H-M_alt 'P -1'
_atom_sites_solution_hydrogens geom
_audit_creation_date 2023-10-16
_audit_creation_method
;
Olex2 1.5
(compiled 2023.08.24 svn.re1ec1418 for OlexSys, GUI svn.r6817)
;
_audit_update_record
;
2023-10-17 deposited with the CCDC.	2023-11-09 downloaded from the CCDC.
;
_cell_angle_alpha 106.5440(10)
_cell_angle_beta 99.3330(10)
_cell_angle_gamma 105.4520(10)
_cell_formula_units_Z 1
_cell_length_a 11.85390(10)
_cell_length_b 12.9432(2)
_cell_length_c 18.7438(2)
_cell_measurement_reflns_used 15747
_cell_measurement_temperature 150.01(10)
_cell_measurement_theta_max 77.7740
_cell_measurement_theta_min 2.5490
_cell_volume 2567.42(6)
_computing_cell_refinement 'CrysAlisPro 1.171.42.85a (Rigaku OD, 2023)'
_computing_data_collection 'CrysAlisPro 1.171.42.85a (Rigaku OD, 2023)'
_computing_data_reduction 'CrysAlisPro 1.171.42.85a (Rigaku OD, 2023)'
_computing_molecular_graphics 'Olex2 1.5 (Dolomanov et al., 2009)'
_computing_publication_material 'Olex2 1.5 (Dolomanov et al., 2009)'
_computing_structure_refinement 'SHELXL 2019/3 (Sheldrick, 2015)'
_computing_structure_solution 'SHELXT 2018/2 (Sheldrick, 2018)'
_diffrn_ambient_temperature 150.01(10)
_diffrn_detector_area_resol_mean 10.0000
_diffrn_detector_type HyPix
_diffrn_measured_fraction_theta_full 1.000
_diffrn_measured_fraction_theta_max 0.973
_diffrn_measurement_details
;
List of Runs (angles in degrees, time in seconds):

  # Type    Start    End  Width  t~exp~   \w     \q     \k     \f   Frames
#---------
  1  \w   -114.00 -88.00   0.50    1.50    ---------  -46.57-132.00  90.00   52
  2  \w    -89.00 -48.00   0.50    1.50    ---------  -46.57 138.00 -23.00   82
  3  \w    -92.00 -50.00   0.50    1.50    ---------  -46.57 132.00 160.00   84
  4  \w   -106.00 -68.00   0.50    1.50    ---------  -46.57-138.00 -85.00   76
  5  \w     47.00  72.00   0.50    1.50    ---------   46.57-138.00 -85.00   50
  6  \w     43.00  68.00   0.50    1.50    ---------   46.57-132.00  90.00   50
  7  \w     88.00 122.00   0.50    6.00    ---------  107.75-138.00 -85.00   68
  8  \w     77.00 117.00   0.50    6.00    ---------  107.75-132.00  90.00   80
  9  \w     93.00 120.00   0.50    6.00    ---------  107.75 132.00 160.00   54
 10  \w    127.00 152.00   0.50    6.00    ---------  107.75 138.00 -23.00   50
 11  \w     -8.00  29.00   0.50    1.50    ---------  -46.57  19.00-180.00   74
 12  \w     -5.00  30.00   0.50    1.50    ---------  -46.57  19.00 -30.00   70
 13  \w     -8.00  28.00   0.50    1.50    ---------  -46.57  19.00-150.00   72
 14  \w   -117.00 -29.00   0.50    1.50    ---------  -46.57 -77.00 -90.00  176
 15  \w     -8.00  29.00   0.50    1.50    ---------  -46.57  19.00  60.00   74
 16  \w     -5.00  27.00   0.50    1.50    ---------  -46.57  19.00   0.00   64
 17  \w     -6.00  30.00   0.50    1.50    ---------  -46.57  19.00 120.00   72
 18  \w    -85.00 -31.00   0.50    1.50    ---------  -46.57 125.00 -60.00  108
 19  \w     33.00  59.00   0.50    6.00    ---------  107.75 -30.00 -30.00   52
 20  \w     34.00  59.00   0.50    6.00    ---------  107.75 -30.00 150.00   50
 21  \w     32.00  58.00   0.50    6.00    ---------  107.75 -30.00 -60.00   52
 22  \w    104.00 141.00   0.50    6.00    ---------  107.75  30.00 -30.00   74
 23  \w    153.00 178.00   0.50    6.00    ---------  107.75  30.00 -30.00   50
 24  \w     33.00  59.00   0.50    6.00    ---------  107.75 -30.00   0.00   52
 25  \w     38.00  64.00   0.50    6.00    ---------  107.75 -45.00  60.00   52
 26  \w     39.00  97.00   0.50    6.00    ---------  107.75 -77.00 -90.00  116
 27  \w     35.00  68.00   0.50    6.00    ---------  107.75 -45.00 120.00   66
 28  \w     85.00 117.00   0.50    6.00    ---------  107.75 -77.00  60.00   64
 29  \w     32.00  59.00   0.50    6.00    ---------  107.75 -30.00-150.00   54
 30  \w     39.00  69.00   0.50    6.00    ---------  107.75 -45.00-180.00   60
 31  \w     76.00 102.00   0.50    6.00    ---------  107.75 -95.00  60.00   52
 32  \w    145.00 177.00   0.50    6.00    ---------  107.75 125.00   0.00   64
 33  \w     34.00  78.00   0.50    6.00    ---------  107.75 -77.00 120.00   88
 34  \w     94.00 123.00   0.50    6.00    ---------  107.75 -77.00 120.00   58
 35  \w     95.00 120.00   0.50    6.00    ---------  107.75  61.00-120.00   50
 36  \w    139.00 165.00   0.50    6.00    ---------  107.75  61.00-120.00   52
 37  \w     79.00 106.00   0.50    6.00    ---------  107.75 -95.00 -60.00   54
 38  \w     40.00  66.00   0.50    6.00    ---------  107.75 -77.00  60.00   52
 39  \w     40.00  66.00   0.50    6.00    ---------  107.75 -45.00 -30.00   52
 40  \w     40.00  73.00   0.50    6.00    ---------  107.75 -45.00 150.00   66
 41  \w     75.00 101.00   0.50    6.00    ---------  107.75 -95.00 150.00   52
 42  \w     36.00  62.00   0.50    6.00    ---------  107.75 -95.00 150.00   52
 43  \w     96.00 124.00   0.50    6.00    ---------  107.75 125.00   0.00   56
 44  \w     59.00 108.00   0.50    6.00    ---------  107.75-104.00 101.92   98
 45  \w     35.00 106.00   0.50    6.00    ---------  107.75 -95.00   0.00  142
 46  \w     34.00  59.00   0.50    6.00    ---------  107.75 -30.00 120.00   50
 47  \w     36.00  93.00   0.50    6.00    ---------  107.75 -61.00 -90.00  114
 48  \w     42.00  67.00   0.50    6.00    ---------  107.75 -45.00   0.00   50
 49  \w     39.00  72.00   0.50    6.00    ---------  107.75 -45.00  30.00   66
 50  \w    103.00 139.00   0.50    6.00    ---------  107.75 125.00 -90.00   72
 51  \w    100.00 173.00   0.50    6.00    ---------  107.75  15.00 -60.00  146
;
_diffrn_measurement_device 'four-circle diffractometer'
_diffrn_measurement_device_type 'SuperNova, Dual, Cu at home/near, HyPix'
_diffrn_measurement_method '\w scans'
_diffrn_radiation_type CuK\a
_diffrn_radiation_wavelength 1.54184
_diffrn_reflns_av_R_equivalents 0.0416
_diffrn_reflns_av_unetI/netI 0.0462
_diffrn_reflns_Laue_measured_fraction_full 1.000
_diffrn_reflns_Laue_measured_fraction_max 0.973
_diffrn_reflns_limit_h_max 15
_diffrn_reflns_limit_h_min -14
_diffrn_reflns_limit_k_max 16
_diffrn_reflns_limit_k_min -15
_diffrn_reflns_limit_l_max 23
_diffrn_reflns_limit_l_min -23
_diffrn_reflns_number 32383
_diffrn_reflns_point_group_measured_fraction_full 1.000
_diffrn_reflns_point_group_measured_fraction_max 0.973
_diffrn_reflns_theta_full 67.684
_diffrn_reflns_theta_max 78.099
_diffrn_reflns_theta_min 2.545
_exptl_absorpt_coefficient_mu 2.676
_exptl_absorpt_correction_T_max 1.00000
_exptl_absorpt_correction_T_min 0.82471
_exptl_absorpt_correction_type multi-scan
_exptl_absorpt_process_details
;
CrysAlisPro 1.171.42.85a (Rigaku Oxford Diffraction, 2023)
Empirical absorption correction using spherical harmonics,
implemented in SCALE3 ABSPACK scaling algorithm.
;
_exptl_crystal_colour 'clear orange'
_exptl_crystal_colour_lustre clear
_exptl_crystal_colour_primary orange
_exptl_crystal_density_diffrn 1.174
_exptl_crystal_description block
_exptl_crystal_F_000 974
_exptl_crystal_size_max 0.15
_exptl_crystal_size_mid 0.05
_exptl_crystal_size_min 0.025
_refine_diff_density_max 0.221
_refine_diff_density_min -0.369
_refine_diff_density_rms 0.041
_refine_ls_extinction_method none
_refine_ls_goodness_of_fit_ref 1.070
_refine_ls_hydrogen_treatment constr
_refine_ls_matrix_type full
_refine_ls_number_parameters 600
_refine_ls_number_reflns 10683
_refine_ls_number_restraints 0
_refine_ls_restrained_S_all 1.070
_refine_ls_R_factor_all 0.0421
_refine_ls_R_factor_gt 0.0384
_refine_ls_shift/su_max 0.001
_refine_ls_shift/su_mean 0.000
_refine_ls_structure_factor_coef Fsqd
_refine_ls_weighting_details 'w=1/[\s^2^(Fo^2^)+(0.0446P)^2^+0.3858P] where P=(Fo^2^+2Fc^2^)/3'
_refine_ls_weighting_scheme calc
_refine_ls_wR_factor_gt 0.0955
_refine_ls_wR_factor_ref 0.0972
_reflns_Friedel_coverage 0.000
_reflns_number_gt 9809
_reflns_number_total 10683
_reflns_threshold_expression 'I > 2\s(I)'
_cod_data_source_file d3cc05182j2.cif
_cod_data_source_block 5
_cod_original_cell_volume 2567.41(6)
_cod_database_code 7132329
_shelx_shelxl_version_number 2019/3
_shelx_space_group_comment
;
The symmetry employed for this shelxl refinement is uniquely defined
by the following loop, which should always be used as a source of
symmetry information in preference to the above space-group names.
They are only intended as comments.
;
_shelx_estimated_absorpt_t_max 0.936
_shelx_estimated_absorpt_t_min 0.690
_olex2_refinement_description
;
1. Fixed Uiso
 At 1.2 times of:
  All C(H) groups
 At 1.5 times of:
  All C(H,H,H) groups
2.a Ternary CH refined with riding coordinates:
 C30(H30), C39(H39), C27(H27), C42(H42)
2.b Aromatic/amide H refined with riding coordinates:
 C13(H13), C46(H46), C50(H50), C48(H48), C37(H37), C36(H36), C16(H16),
 C25(H25), C47(H47), C3(H3), C6(H6), C23(H23), C49(H49), C35(H35), C15(H15),
 C5(H5), C24(H24), C54(H54), C53(H53), C55(H55), C52(H52), C58(H58), C51(H51),
 C59(H59), C57(H57), C56(H56)
2.c Idealised Me refined as rotating group:
 C44(H44A,H44B,H44C), C41(H41A,H41B,H41C), C43(H43A,H43B,H43C), C28(H28A,H28B,
 H28C), C20(H20A,H20B,H20C), C29(H29A,H29B,H29C), C40(H40A,H40B,H40C), C32(H32A,
 H32B,H32C), C31(H31A,H31B,H31C), C19(H19A,H19B,H19C), C8(H8A,H8B,H8C),
 C18(H18A,H18B,H18C), C9(H9A,H9B,H9C), C10(H10A,H10B,H10C)
;
_olex2_submission_special_instructions 'No special instructions were received'
_oxdiff_exptl_absorpt_empirical_details
;
Empirical correction (ABSPACK) includes:
- Absorption correction using spherical harmonics
- Frame scaling
;

loop_
_space_group_symop_operation_xyz
'x, y, z'
'-x, -y, -z'

loop_
_atom_site_label
_atom_site_type_symbol
_atom_site_fract_x
_atom_site_fract_y
_atom_site_fract_z
_atom_site_U_iso_or_equiv
_atom_site_adp_type
_atom_site_occupancy
_atom_site_site_symmetry_order
_atom_site_calc_flag
_atom_site_refinement_flags_posn
_atom_site_refinement_flags_adp
_atom_site_refinement_flags_occupancy
_atom_site_disorder_assembly
_atom_site_disorder_group
Fe1 Fe 0.56791(2) 0.49862(2) 0.46073(2) 0.02116(7) Uani 1 1 d . . . . .
O2 O 0.32579(9) 0.50022(9) 0.38830(6) 0.0275(2) Uani 1 1 d . . . . .
O1 O 0.34484(9) 0.33184(8) 0.19599(6) 0.0262(2) Uani 1 1 d . . . . .
N2 N 0.17840(11) 0.38084(10) 0.27353(7) 0.0227(2) Uani 1 1 d . . . . .
N1 N 0.34750(10) 0.55119(9) 0.27010(7) 0.0223(2) Uani 1 1 d . . . . .
C12 C 0.13851(13) 0.31582(11) 0.19385(8) 0.0241(3) Uani 1 1 d . . . . .
C13 C 0.01640(13) 0.26640(12) 0.15512(9) 0.0266(3) Uani 1 1 d . . . . .
H13 H -0.042247 0.278373 0.182683 0.032 Uiso 1 1 calc R U . . .
C33 C 0.10271(12) 0.34057(11) 0.32004(8) 0.0228(3) Uani 1 1 d . . . . .
C22 C 0.22151(13) 0.65146(12) 0.21871(9) 0.0273(3) Uani 1 1 d . . . . .
C46 C 0.63181(13) 0.55193(14) 0.37431(9) 0.0293(3) Uani 1 1 d . . . . .
H46 H 0.600956 0.595617 0.348209 0.035 Uiso 1 1 calc R U . . .
C38 C 0.02422(13) 0.39896(12) 0.34490(8) 0.0255(3) Uani 1 1 d . . . . .
C11 C 0.22398(13) 0.29450(11) 0.15398(8) 0.0255(3) Uani 1 1 d . . . . .
C45 C 0.41490(12) 0.49981(11) 0.44113(8) 0.0226(3) Uani 1 1 d . . . . .
C50 C 0.72539(14) 0.59630(14) 0.44301(9) 0.0331(3) Uani 1 1 d . . . . .
H50 H 0.767614 0.674854 0.471516 0.040 Uiso 1 1 calc R U . . .
C21 C 0.30905(12) 0.65149(11) 0.27990(8) 0.0239(3) Uani 1 1 d . . . . .
C48 C 0.66195(15) 0.40097(15) 0.40515(10) 0.0344(3) Uani 1 1 d . . . . .
H48 H 0.654474 0.325422 0.403677 0.041 Uiso 1 1 calc R U . . .
C1 C 0.42171(13) 0.42308(12) 0.18246(8) 0.0260(3) Uani 1 1 d . . . . .
C26 C 0.35730(13) 0.74615(12) 0.34876(9) 0.0269(3) Uani 1 1 d . . . . .
C30 C 0.17294(15) 0.55624(13) 0.14072(9) 0.0320(3) Uani 1 1 d . . . . .
H30 H 0.196451 0.489558 0.145993 0.038 Uiso 1 1 calc R U . . .
C2 C 0.42233(13) 0.53328(12) 0.22038(8) 0.0244(3) Uani 1 1 d . . . . .
C37 C -0.04632(13) 0.35989(14) 0.39067(9) 0.0303(3) Uani 1 1 d . . . . .
H37 H -0.098291 0.399387 0.409638 0.036 Uiso 1 1 calc R U . . .
C14 C -0.02287(14) 0.19971(12) 0.07699(9) 0.0304(3) Uani 1 1 d . . . . .
C36 C -0.04173(14) 0.26430(14) 0.40890(9) 0.0319(3) Uani 1 1 d . . . . .
H36 H -0.090294 0.239033 0.440254 0.038 Uiso 1 1 calc R U . . .
C39 C 0.01409(14) 0.50147(13) 0.32329(9) 0.0298(3) Uani 1 1 d . . . . .
H39 H 0.064981 0.511435 0.286504 0.036 Uiso 1 1 calc R U . . .
C16 C 0.18839(15) 0.23075(13) 0.07644(9) 0.0330(3) Uani 1 1 d . . . . .
H16 H 0.247293 0.218154 0.049252 0.040 Uiso 1 1 calc R U . . .
C34 C 0.10741(13) 0.24268(12) 0.33710(8) 0.0258(3) Uani 1 1 d . . . . .
C27 C 0.45791(14) 0.75677(12) 0.41482(9) 0.0290(3) Uani 1 1 d . . . . .
H27 H 0.469218 0.680536 0.404780 0.035 Uiso 1 1 calc R U . . .
C25 C 0.31258(15) 0.83746(13) 0.35659(10) 0.0329(3) Uani 1 1 d . . . . .
H25 H 0.343829 0.901527 0.402997 0.039 Uiso 1 1 calc R U . . .
C47 C 0.59194(14) 0.43165(14) 0.35102(9) 0.0297(3) Uani 1 1 d . . . . .
H47 H 0.529250 0.380343 0.306881 0.036 Uiso 1 1 calc R U . . .
C3 C 0.50137(13) 0.62291(13) 0.20647(9) 0.0282(3) Uani 1 1 d . . . . .
H3 H 0.502614 0.698633 0.230520 0.034 Uiso 1 1 calc R U . . .
C6 C 0.49713(15) 0.40298(14) 0.13532(10) 0.0332(3) Uani 1 1 d . . . . .
H6 H 0.495612 0.327216 0.111100 0.040 Uiso 1 1 calc R U . . .
C23 C 0.18057(15) 0.74483(13) 0.22980(10) 0.0348(3) Uani 1 1 d . . . . .
H23 H 0.121416 0.745511 0.189304 0.042 Uiso 1 1 calc R U . . .
C44 C 0.26836(15) 0.15793(14) 0.37177(10) 0.0345(3) Uani 1 1 d . . . . .
H44A H 0.316423 0.232109 0.411195 0.052 Uiso 1 1 calc R U . . .
H44B H 0.322701 0.119386 0.350771 0.052 Uiso 1 1 calc R U . . .
H44C H 0.217533 0.110827 0.394836 0.052 Uiso 1 1 calc R U . . .
C49 C 0.74520(14) 0.50293(17) 0.46193(9) 0.0358(4) Uani 1 1 d . . . . .
H49 H 0.803761 0.507750 0.504939 0.043 Uiso 1 1 calc R U . . .
C42 C 0.18781(14) 0.17583(12) 0.30698(9) 0.0291(3) Uani 1 1 d . . . . .
H42 H 0.241950 0.221405 0.283177 0.035 Uiso 1 1 calc R U . . .
C35 C 0.03309(14) 0.20554(13) 0.38173(9) 0.0302(3) Uani 1 1 d . . . . .
H35 H 0.033967 0.139063 0.393571 0.036 Uiso 1 1 calc R U . . .
C17 C -0.15928(16) 0.14237(14) 0.03844(10) 0.0374(4) Uani 1 1 d . . . . .
C41 C -0.11626(15) 0.48423(16) 0.28346(11) 0.0384(4) Uani 1 1 d . . . . .
H41A H -0.147099 0.413996 0.238331 0.058 Uiso 1 1 calc R U . . .
H41B H -0.118056 0.549406 0.267124 0.058 Uiso 1 1 calc R U . . .
H41C H -0.167099 0.478266 0.319437 0.058 Uiso 1 1 calc R U . . .
C15 C 0.06592(16) 0.18501(14) 0.03824(9) 0.0355(3) Uani 1 1 d . . . . .
H15 H 0.042177 0.142822 -0.015418 0.043 Uiso 1 1 calc R U . . .
C43 C 0.10991(18) 0.06182(14) 0.24374(10) 0.0410(4) Uani 1 1 d . . . . .
H43A H 0.056376 0.015026 0.265683 0.062 Uiso 1 1 calc R U . . .
H43B H 0.162630 0.021286 0.222518 0.062 Uiso 1 1 calc R U . . .
H43C H 0.061022 0.076376 0.202659 0.062 Uiso 1 1 calc R U . . .
C4 C 0.57851(15) 0.60517(14) 0.15854(9) 0.0336(3) Uani 1 1 d . . . . .
C5 C 0.57551(16) 0.49380(15) 0.12323(10) 0.0377(4) Uani 1 1 d . . . . .
H5 H 0.627390 0.479752 0.090638 0.045 Uiso 1 1 calc R U . . .
C28 C 0.42642(16) 0.78938(15) 0.49198(10) 0.0381(4) Uani 1 1 d . . . . .
H28A H 0.425465 0.868057 0.506521 0.057 Uiso 1 1 calc R U . . .
H28B H 0.487159 0.783386 0.531411 0.057 Uiso 1 1 calc R U . . .
H28C H 0.346380 0.737685 0.487661 0.057 Uiso 1 1 calc R U . . .
C7 C 0.66360(18) 0.70794(17) 0.14636(11) 0.0448(4) Uani 1 1 d . . . . .
C24 C 0.22379(16) 0.83645(13) 0.29817(11) 0.0370(4) Uani 1 1 d . . . . .
H24 H 0.192871 0.898196 0.305047 0.044 Uiso 1 1 calc R U . . .
C20 C -0.20774(17) 0.04530(16) 0.06912(12) 0.0461(4) Uani 1 1 d . . . . .
H20A H -0.164729 -0.009874 0.057057 0.069 Uiso 1 1 calc R U . . .
H20B H -0.294560 0.006945 0.044760 0.069 Uiso 1 1 calc R U . . .
H20C H -0.194743 0.077076 0.125053 0.069 Uiso 1 1 calc R U . . .
C29 C 0.57797(16) 0.84306(15) 0.41871(11) 0.0405(4) Uani 1 1 d . . . . .
H29A H 0.599281 0.819510 0.369608 0.061 Uiso 1 1 calc R U . . .
H29B H 0.641930 0.846041 0.460327 0.061 Uiso 1 1 calc R U . . .
H29C H 0.569419 0.918777 0.428671 0.061 Uiso 1 1 calc R U . . .
B1 B 0.28990(14) 0.47297(13) 0.30864(9) 0.0216(3) Uani 1 1 d . . . . .
C40 C 0.06279(18) 0.61042(15) 0.39443(12) 0.0425(4) Uani 1 1 d . . . . .
H40A H 0.012174 0.603836 0.430461 0.064 Uiso 1 1 calc R U . . .
H40B H 0.061064 0.676168 0.378763 0.064 Uiso 1 1 calc R U . . .
H40C H 0.146281 0.620975 0.419575 0.064 Uiso 1 1 calc R U . . .
C32 C 0.23004(17) 0.59372(17) 0.08048(10) 0.0437(4) Uani 1 1 d . . . . .
H32A H 0.209794 0.660258 0.075171 0.066 Uiso 1 1 calc R U . . .
H32B H 0.198583 0.531010 0.030812 0.066 Uiso 1 1 calc R U . . .
H32C H 0.318227 0.613843 0.096980 0.066 Uiso 1 1 calc R U . . .
C31 C 0.03462(16) 0.51662(16) 0.11223(11) 0.0414(4) Uani 1 1 d . . . . .
H31A H -0.001741 0.498514 0.152420 0.062 Uiso 1 1 calc R U . . .
H31B H 0.007138 0.448421 0.065776 0.062 Uiso 1 1 calc R U . . .
H31C H 0.010020 0.577592 0.100257 0.062 Uiso 1 1 calc R U . . .
C19 C -0.22750(16) 0.22784(16) 0.05796(11) 0.0436(4) Uani 1 1 d . . . . .
H19A H -0.217819 0.256036 0.113728 0.065 Uiso 1 1 calc R U . . .
H19B H -0.313699 0.189979 0.031518 0.065 Uiso 1 1 calc R U . . .
H19C H -0.194573 0.292098 0.041116 0.065 Uiso 1 1 calc R U . . .
C54 C 0.47550(19) 0.11615(17) 0.20231(13) 0.0502(5) Uani 1 1 d . . . . .
H54 H 0.413575 0.133862 0.174175 0.060 Uiso 1 1 calc R U . . .
C53 C 0.5950(2) 0.17860(17) 0.21501(12) 0.0500(5) Uani 1 1 d . . . . .
H53 H 0.615529 0.239611 0.195705 0.060 Uiso 1 1 calc R U . . .
C8 C 0.7450(2) 0.7924(2) 0.22477(13) 0.0583(6) Uani 1 1 d . . . . .
H8A H 0.694684 0.818607 0.257709 0.087 Uiso 1 1 calc R U . . .
H8B H 0.799703 0.857958 0.217529 0.087 Uiso 1 1 calc R U . . .
H8C H 0.792677 0.754518 0.249198 0.087 Uiso 1 1 calc R U . . .
C18 C -0.18463(19) 0.0913(2) -0.04924(11) 0.0539(5) Uani 1 1 d . . . . .
H18A H -0.148401 0.150980 -0.069197 0.081 Uiso 1 1 calc R U . . .
H18B H -0.272323 0.060125 -0.072087 0.081 Uiso 1 1 calc R U . . .
H18C H -0.149403 0.030183 -0.062580 0.081 Uiso 1 1 calc R U . . .
C55 C 0.44546(19) 0.02761(18) 0.23048(13) 0.0508(5) Uani 1 1 d . . . . .
H55 H 0.362943 -0.016223 0.221324 0.061 Uiso 1 1 calc R U . . .
C52 C 0.68457(19) 0.15320(18) 0.25541(13) 0.0524(5) Uani 1 1 d . . . . .
H52 H 0.767165 0.195614 0.263261 0.063 Uiso 1 1 calc R U . . .
C58 C 0.9039(2) 1.0392(2) 0.50681(15) 0.0570(5) Uani 1 1 d . . . . .
H58 H 0.837260 1.065991 0.511369 0.068 Uiso 1 1 calc R U . . .
C51 C 0.6550(2) 0.0665(2) 0.28454(15) 0.0609(6) Uani 1 1 d . . . . .
H51 H 0.716996 0.049963 0.313574 0.073 Uiso 1 1 calc R U . . .
C59 C 1.0072(2) 1.08570(19) 0.56550(15) 0.0588(6) Uani 1 1 d . . . . .
H59 H 1.012814 1.145113 0.610932 0.071 Uiso 1 1 calc R U . . .
C9 C 0.5876(2) 0.7661(2) 0.10818(14) 0.0595(6) Uani 1 1 d . . . . .
H9A H 0.536066 0.711868 0.057954 0.089 Uiso 1 1 calc R U . . .
H9B H 0.641389 0.832327 0.101143 0.089 Uiso 1 1 calc R U . . .
H9C H 0.536637 0.791130 0.141044 0.089 Uiso 1 1 calc R U . . .
C57 C 0.8966(2) 0.9539(2) 0.44144(15) 0.0627(6) Uani 1 1 d . . . . .
H57 H 0.824797 0.921753 0.400577 0.075 Uiso 1 1 calc R U . . .
C10 C 0.7440(2) 0.6722(2) 0.09469(16) 0.0671(7) Uani 1 1 d . . . . .
H10A H 0.794132 0.635608 0.118482 0.101 Uiso 1 1 calc R U . . .
H10B H 0.796350 0.739772 0.088234 0.101 Uiso 1 1 calc R U . . .
H10C H 0.693017 0.618262 0.044244 0.101 Uiso 1 1 calc R U . . .
C56 C 0.5350(2) 0.0032(2) 0.27162(14) 0.0597(6) Uani 1 1 d . . . . .
H56 H 0.514602 -0.057320 0.291335 0.072 Uiso 1 1 calc R U . . .

loop_
_atom_site_aniso_label
_atom_site_aniso_U_11
_atom_site_aniso_U_22
_atom_site_aniso_U_33
_atom_site_aniso_U_23
_atom_site_aniso_U_13
_atom_site_aniso_U_12
Fe1 0.02253(11) 0.02655(11) 0.01797(11) 0.00840(8) 0.00770(8) 0.01147(8)
O2 0.0251(5) 0.0391(5) 0.0205(5) 0.0126(4) 0.0056(4) 0.0120(4)
O1 0.0312(5) 0.0255(5) 0.0263(5) 0.0112(4) 0.0102(4) 0.0124(4)
N2 0.0286(6) 0.0231(5) 0.0188(6) 0.0073(4) 0.0091(5) 0.0107(4)
N1 0.0271(6) 0.0219(5) 0.0215(6) 0.0088(4) 0.0083(4) 0.0112(4)
C12 0.0334(7) 0.0208(6) 0.0206(7) 0.0083(5) 0.0081(5) 0.0110(5)
C13 0.0310(7) 0.0267(7) 0.0234(7) 0.0096(5) 0.0077(6) 0.0105(5)
C33 0.0261(6) 0.0242(6) 0.0181(6) 0.0065(5) 0.0072(5) 0.0079(5)
C22 0.0295(7) 0.0272(7) 0.0287(7) 0.0142(6) 0.0069(6) 0.0101(6)
C46 0.0312(7) 0.0408(8) 0.0262(7) 0.0179(6) 0.0146(6) 0.0172(6)
C38 0.0260(7) 0.0278(7) 0.0222(7) 0.0076(5) 0.0060(5) 0.0092(5)
C11 0.0319(7) 0.0219(6) 0.0242(7) 0.0083(5) 0.0083(6) 0.0104(5)
C45 0.0251(6) 0.0247(6) 0.0202(6) 0.0089(5) 0.0071(5) 0.0096(5)
C50 0.0264(7) 0.0407(8) 0.0298(8) 0.0096(6) 0.0131(6) 0.0066(6)
C21 0.0264(6) 0.0220(6) 0.0271(7) 0.0108(5) 0.0091(5) 0.0104(5)
C48 0.0435(9) 0.0447(9) 0.0334(8) 0.0185(7) 0.0237(7) 0.0302(7)
C1 0.0291(7) 0.0293(7) 0.0236(7) 0.0113(6) 0.0092(5) 0.0120(6)
C26 0.0310(7) 0.0248(6) 0.0273(7) 0.0107(6) 0.0093(6) 0.0105(5)
C30 0.0386(8) 0.0306(7) 0.0267(8) 0.0116(6) 0.0015(6) 0.0131(6)
C2 0.0272(7) 0.0294(7) 0.0196(6) 0.0098(5) 0.0068(5) 0.0124(5)
C37 0.0260(7) 0.0386(8) 0.0281(8) 0.0109(6) 0.0107(6) 0.0122(6)
C14 0.0374(8) 0.0272(7) 0.0237(7) 0.0084(6) 0.0052(6) 0.0082(6)
C36 0.0304(7) 0.0367(8) 0.0287(8) 0.0133(6) 0.0118(6) 0.0065(6)
C39 0.0331(7) 0.0323(7) 0.0317(8) 0.0132(6) 0.0143(6) 0.0173(6)
C16 0.0412(8) 0.0324(7) 0.0258(8) 0.0071(6) 0.0140(6) 0.0128(6)
C34 0.0286(7) 0.0255(6) 0.0222(7) 0.0080(5) 0.0061(5) 0.0079(5)
C27 0.0337(7) 0.0241(6) 0.0273(7) 0.0071(6) 0.0052(6) 0.0099(6)
C25 0.0417(8) 0.0228(7) 0.0344(8) 0.0082(6) 0.0086(7) 0.0137(6)
C47 0.0304(7) 0.0396(8) 0.0202(7) 0.0073(6) 0.0112(6) 0.0140(6)
C3 0.0317(7) 0.0299(7) 0.0245(7) 0.0115(6) 0.0086(6) 0.0094(6)
C6 0.0377(8) 0.0358(8) 0.0313(8) 0.0104(6) 0.0159(6) 0.0173(6)
C23 0.0378(8) 0.0319(8) 0.0392(9) 0.0174(7) 0.0055(7) 0.0158(6)
C44 0.0389(8) 0.0332(8) 0.0326(8) 0.0106(6) 0.0058(7) 0.0166(6)
C49 0.0268(7) 0.0666(11) 0.0248(8) 0.0198(7) 0.0122(6) 0.0249(7)
C42 0.0398(8) 0.0255(7) 0.0281(8) 0.0117(6) 0.0122(6) 0.0158(6)
C35 0.0344(8) 0.0290(7) 0.0271(7) 0.0122(6) 0.0085(6) 0.0073(6)
C17 0.0381(8) 0.0368(8) 0.0277(8) 0.0072(6) 0.0024(6) 0.0052(7)
C41 0.0395(9) 0.0473(9) 0.0381(9) 0.0183(7) 0.0128(7) 0.0244(7)
C15 0.0452(9) 0.0338(8) 0.0207(7) 0.0032(6) 0.0086(6) 0.0089(7)
C43 0.0560(10) 0.0334(8) 0.0308(9) 0.0043(7) 0.0025(7) 0.0224(7)
C4 0.0346(8) 0.0410(8) 0.0272(8) 0.0152(7) 0.0117(6) 0.0096(6)
C5 0.0386(8) 0.0472(9) 0.0329(9) 0.0140(7) 0.0205(7) 0.0161(7)
C28 0.0453(9) 0.0415(9) 0.0276(8) 0.0104(7) 0.0069(7) 0.0177(7)
C7 0.0465(10) 0.0466(10) 0.0408(10) 0.0181(8) 0.0212(8) 0.0053(8)
C24 0.0438(9) 0.0279(7) 0.0465(10) 0.0161(7) 0.0113(7) 0.0199(7)
C20 0.0430(10) 0.0372(9) 0.0489(11) 0.0136(8) 0.0072(8) 0.0030(7)
C29 0.0365(8) 0.0414(9) 0.0370(9) 0.0146(7) 0.0029(7) 0.0053(7)
B1 0.0258(7) 0.0234(7) 0.0201(7) 0.0078(6) 0.0085(6) 0.0135(6)
C40 0.0492(10) 0.0321(8) 0.0452(10) 0.0096(7) 0.0099(8) 0.0170(7)
C32 0.0489(10) 0.0531(10) 0.0301(9) 0.0168(8) 0.0078(7) 0.0171(8)
C31 0.0396(9) 0.0414(9) 0.0358(9) 0.0139(7) -0.0012(7) 0.0078(7)
C19 0.0361(9) 0.0472(10) 0.0412(10) 0.0154(8) 0.0002(7) 0.0095(7)
C54 0.0502(11) 0.0495(11) 0.0516(12) 0.0167(9) 0.0073(9) 0.0217(9)
C53 0.0595(12) 0.0403(9) 0.0453(11) 0.0132(8) 0.0110(9) 0.0118(8)
C8 0.0482(11) 0.0598(12) 0.0506(12) 0.0167(10) 0.0156(9) -0.0072(9)
C18 0.0479(10) 0.0635(12) 0.0298(9) 0.0048(9) -0.0027(8) 0.0057(9)
C55 0.0448(10) 0.0542(11) 0.0548(12) 0.0204(9) 0.0155(9) 0.0150(9)
C52 0.0438(10) 0.0486(11) 0.0494(12) 0.0051(9) 0.0054(9) 0.0077(8)
C58 0.0505(11) 0.0659(13) 0.0741(16) 0.0392(12) 0.0284(11) 0.0267(10)
C51 0.0560(12) 0.0597(13) 0.0609(14) 0.0187(11) -0.0052(10) 0.0240(10)
C59 0.0628(13) 0.0478(11) 0.0588(14) 0.0136(10) 0.0233(11) 0.0078(10)
C9 0.0698(14) 0.0562(12) 0.0587(14) 0.0376(11) 0.0217(11) 0.0088(10)
C57 0.0419(10) 0.0790(16) 0.0562(13) 0.0252(12) 0.0068(9) 0.0038(10)
C10 0.0686(14) 0.0677(14) 0.0678(15) 0.0255(12) 0.0463(13) 0.0078(11)
C56 0.0690(14) 0.0537(12) 0.0601(14) 0.0293(11) 0.0129(11) 0.0181(10)

loop_
_atom_type_symbol
_atom_type_description
_atom_type_scat_dispersion_real
_atom_type_scat_dispersion_imag
_atom_type_scat_source
C C 0.0181 0.0091 'International Tables Vol C Tables 4.2.6.8 and 6.1.1.4'
H H 0.0000 0.0000 'International Tables Vol C Tables 4.2.6.8 and 6.1.1.4'
B B 0.0090 0.0039 'International Tables Vol C Tables 4.2.6.8 and 6.1.1.4'
Fe Fe -1.1336 3.1974 'International Tables Vol C Tables 4.2.6.8 and 6.1.1.4'
N N 0.0311 0.0180 'International Tables Vol C Tables 4.2.6.8 and 6.1.1.4'
O O 0.0492 0.0322 'International Tables Vol C Tables 4.2.6.8 and 6.1.1.4'

loop_
_geom_angle_atom_site_label_1
_geom_angle_atom_site_label_2
_geom_angle_atom_site_label_3
_geom_angle
_geom_angle_site_symmetry_1
_geom_angle_site_symmetry_3
_geom_angle_publ_flag
C46 Fe1 Fe1 147.34(4) . 2_666 ?
C45 Fe1 Fe1 49.05(4) 2_666 2_666 ?
C45 Fe1 Fe1 49.59(4) . 2_666 ?
C45 Fe1 C46 152.37(6) 2_666 . ?
C45 Fe1 C46 102.05(6) . . ?
C45 Fe1 C45 98.64(6) . 2_666 ?
C45 Fe1 C50 113.15(6) 2_666 . ?
C45 Fe1 C50 131.57(7) . . ?
C45 Fe1 C48 135.15(7) . . ?
C45 Fe1 C48 109.96(6) 2_666 . ?
C45 Fe1 C47 149.10(6) 2_666 . ?
C45 Fe1 C47 103.30(6) . . ?
C45 Fe1 C49 168.14(6) . . ?
C45 Fe1 C49 93.05(6) 2_666 . ?
C50 Fe1 Fe1 144.07(5) . 2_666 ?
C50 Fe1 C46 39.33(6) . . ?
C48 Fe1 Fe1 143.56(5) . 2_666 ?
C48 Fe1 C46 66.33(6) . . ?
C48 Fe1 C50 66.75(7) . . ?
C48 Fe1 C47 39.78(6) . . ?
C48 Fe1 C49 39.91(7) . . ?
C47 Fe1 Fe1 146.79(4) . 2_666 ?
C47 Fe1 C46 39.32(6) . . ?
C47 Fe1 C50 66.40(6) . . ?
C49 Fe1 Fe1 142.06(5) . 2_666 ?
C49 Fe1 C46 66.24(6) . . ?
C49 Fe1 C50 39.69(7) . . ?
C49 Fe1 C47 66.69(6) . . ?
C45 O2 B1 139.34(12) . . ?
C11 O1 C1 114.79(11) . . ?
C12 N2 C33 115.06(11) . . ?
C12 N2 B1 124.01(12) . . ?
B1 N2 C33 120.69(12) . . ?
C21 N1 B1 114.35(11) . . ?
C2 N1 C21 117.66(11) . . ?
C2 N1 B1 127.63(11) . . ?
C13 C12 N2 122.21(13) . . ?
C13 C12 C11 118.74(13) . . ?
C11 C12 N2 118.92(13) . . ?
C12 C13 H13 118.9 . . ?
C12 C13 C14 122.14(14) . . ?
C14 C13 H13 118.9 . . ?
C38 C33 N2 118.79(12) . . ?
C38 C33 C34 121.93(13) . . ?
C34 C33 N2 119.25(13) . . ?
C21 C22 C30 123.17(13) . . ?
C23 C22 C21 118.39(14) . . ?
C23 C22 C30 118.41(14) . . ?
Fe1 C46 H46 126.2 . . ?
C50 C46 Fe1 69.84(9) . . ?
C50 C46 H46 125.8 . . ?
C47 C46 Fe1 69.77(8) . . ?
C47 C46 H46 125.8 . . ?
C47 C46 C50 108.38(14) . . ?
C33 C38 C39 122.22(13) . . ?
C37 C38 C33 117.83(14) . . ?
C37 C38 C39 119.95(14) . . ?
C12 C11 O1 117.99(13) . . ?
C16 C11 O1 121.29(14) . . ?
C16 C11 C12 120.53(14) . . ?
Fe1 C45 Fe1 81.36(6) . 2_666 ?
O2 C45 Fe1 144.32(11) . . ?
O2 C45 Fe1 134.32(10) . 2_666 ?
Fe1 C50 H50 124.9 . . ?
C46 C50 Fe1 70.82(8) . . ?
C46 C50 H50 126.0 . . ?
C46 C50 C49 107.94(14) . . ?
C49 C50 Fe1 69.84(9) . . ?
C49 C50 H50 126.0 . . ?
C22 C21 N1 118.62(12) . . ?
C26 C21 N1 120.88(12) . . ?
C26 C21 C22 120.50(13) . . ?
Fe1 C48 H48 124.5 . . ?
C47 C48 Fe1 70.70(9) . . ?
C47 C48 H48 126.0 . . ?
C47 C48 C49 107.99(15) . . ?
C49 C48 Fe1 70.40(9) . . ?
C49 C48 H48 126.0 . . ?
C2 C1 O1 118.07(13) . . ?
C6 C1 O1 119.82(13) . . ?
C6 C1 C2 122.06(14) . . ?
C21 C26 C27 123.84(13) . . ?
C25 C26 C21 118.46(14) . . ?
C25 C26 C27 117.68(13) . . ?
C22 C30 H30 108.0 . . ?
C22 C30 C32 110.60(13) . . ?
C22 C30 C31 112.73(14) . . ?
C32 C30 H30 108.0 . . ?
C31 C30 H30 108.0 . . ?
C31 C30 C32 109.47(14) . . ?
C1 C2 N1 120.65(13) . . ?
C1 C2 C3 116.73(13) . . ?
C3 C2 N1 122.61(13) . . ?
C38 C37 H37 119.5 . . ?
C36 C37 C38 120.99(15) . . ?
C36 C37 H37 119.5 . . ?
C13 C14 C17 119.63(15) . . ?
C15 C14 C13 117.29(14) . . ?
C15 C14 C17 123.03(14) . . ?
C37 C36 H36 119.8 . . ?
C35 C36 C37 120.37(14) . . ?
C35 C36 H36 119.8 . . ?
C38 C39 H39 108.0 . . ?
C38 C39 C41 111.98(13) . . ?
C38 C39 C40 110.75(13) . . ?
C41 C39 H39 108.0 . . ?
C41 C39 C40 109.92(14) . . ?
C40 C39 H39 108.0 . . ?
C11 C16 H16 120.1 . . ?
C11 C16 C15 119.72(15) . . ?
C15 C16 H16 120.1 . . ?
C33 C34 C42 122.08(13) . . ?
C35 C34 C33 118.00(14) . . ?
C35 C34 C42 119.90(13) . . ?
C26 C27 H27 107.8 . . ?
C26 C27 C28 112.14(13) . . ?
C26 C27 C29 111.06(13) . . ?
C28 C27 H27 107.8 . . ?
C28 C27 C29 110.07(13) . . ?
C29 C27 H27 107.8 . . ?
C26 C25 H25 119.3 . . ?
C24 C25 C26 121.45(15) . . ?
C24 C25 H25 119.3 . . ?
Fe1 C47 H47 125.1 . . ?
C46 C47 Fe1 70.91(8) . . ?
C46 C47 C48 107.89(14) . . ?
C46 C47 H47 126.1 . . ?
C48 C47 Fe1 69.52(9) . . ?
C48 C47 H47 126.1 . . ?
C2 C3 H3 118.7 . . ?
C4 C3 C2 122.52(14) . . ?
C4 C3 H3 118.7 . . ?
C1 C6 H6 120.1 . . ?
C1 C6 C5 119.89(15) . . ?
C5 C6 H6 120.1 . . ?
C22 C23 H23 119.1 . . ?
C24 C23 C22 121.70(15) . . ?
C24 C23 H23 119.1 . . ?
H44A C44 H44B 109.5 . . ?
H44A C44 H44C 109.5 . . ?
H44B C44 H44C 109.5 . . ?
C42 C44 H44A 109.5 . . ?
C42 C44 H44B 109.5 . . ?
C42 C44 H44C 109.5 . . ?
Fe1 C49 H49 125.3 . . ?
C50 C49 Fe1 70.47(9) . . ?
C50 C49 C48 107.80(14) . . ?
C50 C49 H49 126.1 . . ?
C48 C49 Fe1 69.69(9) . . ?
C48 C49 H49 126.1 . . ?
C34 C42 C44 111.84(13) . . ?
C34 C42 H42 107.8 . . ?
C34 C42 C43 109.97(13) . . ?
C44 C42 H42 107.8 . . ?
C44 C42 C43 111.55(13) . . ?
C43 C42 H42 107.8 . . ?
C36 C35 C34 120.81(14) . . ?
C36 C35 H35 119.6 . . ?
C34 C35 H35 119.6 . . ?
C14 C17 C20 108.14(14) . . ?
C19 C17 C14 110.99(13) . . ?
C19 C17 C20 108.68(16) . . ?
C18 C17 C14 111.70(15) . . ?
C18 C17 C20 108.52(15) . . ?
C18 C17 C19 108.73(16) . . ?
C39 C41 H41A 109.5 . . ?
C39 C41 H41B 109.5 . . ?
C39 C41 H41C 109.5 . . ?
H41A C41 H41B 109.5 . . ?
H41A C41 H41C 109.5 . . ?
H41B C41 H41C 109.5 . . ?
C14 C15 H15 119.3 . . ?
C16 C15 C14 121.46(14) . . ?
C16 C15 H15 119.3 . . ?
C42 C43 H43A 109.5 . . ?
C42 C43 H43B 109.5 . . ?
C42 C43 H43C 109.5 . . ?
H43A C43 H43B 109.5 . . ?
H43A C43 H43C 109.5 . . ?
H43B C43 H43C 109.5 . . ?
C3 C4 C7 119.65(15) . . ?
C5 C4 C3 118.29(14) . . ?
C5 C4 C7 122.05(15) . . ?
C6 C5 C4 120.48(15) . . ?
C6 C5 H5 119.8 . . ?
C4 C5 H5 119.8 . . ?
C27 C28 H28A 109.5 . . ?
C27 C28 H28B 109.5 . . ?
C27 C28 H28C 109.5 . . ?
H28A C28 H28B 109.5 . . ?
H28A C28 H28C 109.5 . . ?
H28B C28 H28C 109.5 . . ?
C8 C7 C4 108.92(15) . . ?
C9 C7 C4 109.19(16) . . ?
C9 C7 C8 109.80(19) . . ?
C10 C7 C4 112.04(17) . . ?
C10 C7 C8 108.62(18) . . ?
C10 C7 C9 108.25(19) . . ?
C25 C24 H24 120.3 . . ?
C23 C24 C25 119.41(15) . . ?
C23 C24 H24 120.3 . . ?
C17 C20 H20A 109.5 . . ?
C17 C20 H20B 109.5 . . ?
C17 C20 H20C 109.5 . . ?
H20A C20 H20B 109.5 . . ?
H20A C20 H20C 109.5 . . ?
H20B C20 H20C 109.5 . . ?
C27 C29 H29A 109.5 . . ?
C27 C29 H29B 109.5 . . ?
C27 C29 H29C 109.5 . . ?
H29A C29 H29B 109.5 . . ?
H29A C29 H29C 109.5 . . ?
H29B C29 H29C 109.5 . . ?
O2 B1 N2 112.69(12) . . ?
O2 B1 N1 121.38(12) . . ?
N2 B1 N1 124.32(13) . . ?
C39 C40 H40A 109.5 . . ?
C39 C40 H40B 109.5 . . ?
C39 C40 H40C 109.5 . . ?
H40A C40 H40B 109.5 . . ?
H40A C40 H40C 109.5 . . ?
H40B C40 H40C 109.5 . . ?
C30 C32 H32A 109.5 . . ?
C30 C32 H32B 109.5 . . ?
C30 C32 H32C 109.5 . . ?
H32A C32 H32B 109.5 . . ?
H32A C32 H32C 109.5 . . ?
H32B C32 H32C 109.5 . . ?
C30 C31 H31A 109.5 . . ?
C30 C31 H31B 109.5 . . ?
C30 C31 H31C 109.5 . . ?
H31A C31 H31B 109.5 . . ?
H31A C31 H31C 109.5 . . ?
H31B C31 H31C 109.5 . . ?
C17 C19 H19A 109.5 . . ?
C17 C19 H19B 109.5 . . ?
C17 C19 H19C 109.5 . . ?
H19A C19 H19B 109.5 . . ?
H19A C19 H19C 109.5 . . ?
H19B C19 H19C 109.5 . . ?
C53 C54 H54 120.0 . . ?
C53 C54 C55 120.0(2) . . ?
C55 C54 H54 120.0 . . ?
C54 C53 H53 119.9 . . ?
C52 C53 C54 120.2(2) . . ?
C52 C53 H53 119.9 . . ?
C7 C8 H8A 109.5 . . ?
C7 C8 H8B 109.5 . . ?
C7 C8 H8C 109.5 . . ?
H8A C8 H8B 109.5 . . ?
H8A C8 H8C 109.5 . . ?
H8B C8 H8C 109.5 . . ?
C17 C18 H18A 109.5 . . ?
C17 C18 H18B 109.5 . . ?
C17 C18 H18C 109.5 . . ?
H18A C18 H18B 109.5 . . ?
H18A C18 H18C 109.5 . . ?
H18B C18 H18C 109.5 . . ?
C54 C55 H55 120.1 . . ?
C56 C55 C54 119.7(2) . . ?
C56 C55 H55 120.1 . . ?
C53 C52 H52 120.0 . . ?
C53 C52 C51 120.0(2) . . ?
C51 C52 H52 120.0 . . ?
C59 C58 H58 120.1 . . ?
C59 C58 C57 119.8(2) . . ?
C57 C58 H58 120.1 . . ?
C52 C51 H51 120.0 . . ?
C52 C51 C56 119.9(2) . . ?
C56 C51 H51 120.0 . . ?
C58 C59 H59 120.1 . . ?
C58 C59 C57 119.7(2) . 2_776 ?
C57 C59 H59 120.1 2_776 . ?
C7 C9 H9A 109.5 . . ?
C7 C9 H9B 109.5 . . ?
C7 C9 H9C 109.5 . . ?
H9A C9 H9B 109.5 . . ?
H9A C9 H9C 109.5 . . ?
H9B C9 H9C 109.5 . . ?
C58 C57 C59 120.4(2) . 2_776 ?
C58 C57 H57 119.8 . . ?
C59 C57 H57 119.8 2_776 . ?
C7 C10 H10A 109.5 . . ?
C7 C10 H10B 109.5 . . ?
C7 C10 H10C 109.5 . . ?
H10A C10 H10B 109.5 . . ?
H10A C10 H10C 109.5 . . ?
H10B C10 H10C 109.5 . . ?
C55 C56 C51 120.1(2) . . ?
C55 C56 H56 119.9 . . ?
C51 C56 H56 119.9 . . ?

loop_
_geom_bond_atom_site_label_1
_geom_bond_atom_site_label_2
_geom_bond_distance
_geom_bond_site_symmetry_2
_geom_bond_publ_flag
Fe1 Fe1 2.3516(4) 2_666 ?
Fe1 C46 2.1048(15) . ?
Fe1 C45 1.8112(14) 2_666 ?
Fe1 C45 1.7965(14) . ?
Fe1 C50 2.0919(15) . ?
Fe1 C48 2.0743(15) . ?
Fe1 C47 2.0898(15) . ?
Fe1 C49 2.0837(15) . ?
O2 C45 1.3277(17) . ?
O2 B1 1.3960(18) . ?
O1 C11 1.3981(18) . ?
O1 C1 1.4004(17) . ?
N2 C12 1.4162(18) . ?
N2 C33 1.4491(18) . ?
N2 B1 1.4259(19) . ?
N1 C21 1.4606(17) . ?
N1 C2 1.4014(19) . ?
N1 B1 1.4904(18) . ?
C12 C13 1.390(2) . ?
C12 C11 1.392(2) . ?
C13 H13 0.9500 . ?
C13 C14 1.397(2) . ?
C33 C38 1.403(2) . ?
C33 C34 1.405(2) . ?
C22 C21 1.416(2) . ?
C22 C30 1.520(2) . ?
C22 C23 1.393(2) . ?
C46 H46 0.9500 . ?
C46 C50 1.412(2) . ?
C46 C47 1.411(2) . ?
C38 C37 1.395(2) . ?
C38 C39 1.521(2) . ?
C11 C16 1.380(2) . ?
C50 H50 0.9500 . ?
C50 C49 1.418(3) . ?
C21 C26 1.407(2) . ?
C48 H48 0.9500 . ?
C48 C47 1.417(2) . ?
C48 C49 1.419(3) . ?
C1 C2 1.398(2) . ?
C1 C6 1.377(2) . ?
C26 C27 1.520(2) . ?
C26 C25 1.400(2) . ?
C30 H30 1.0000 . ?
C30 C32 1.534(2) . ?
C30 C31 1.532(2) . ?
C2 C3 1.401(2) . ?
C37 H37 0.9500 . ?
C37 C36 1.386(2) . ?
C14 C17 1.537(2) . ?
C14 C15 1.395(2) . ?
C36 H36 0.9500 . ?
C36 C35 1.382(2) . ?
C39 H39 1.0000 . ?
C39 C41 1.530(2) . ?
C39 C40 1.532(2) . ?
C16 H16 0.9500 . ?
C16 C15 1.391(2) . ?
C34 C42 1.520(2) . ?
C34 C35 1.396(2) . ?
C27 H27 1.0000 . ?
C27 C28 1.524(2) . ?
C27 C29 1.533(2) . ?
C25 H25 0.9500 . ?
C25 C24 1.385(2) . ?
C47 H47 0.9500 . ?
C3 H3 0.9500 . ?
C3 C4 1.399(2) . ?
C6 H6 0.9500 . ?
C6 C5 1.391(2) . ?
C23 H23 0.9500 . ?
C23 C24 1.382(2) . ?
C44 H44A 0.9800 . ?
C44 H44B 0.9800 . ?
C44 H44C 0.9800 . ?
C44 C42 1.530(2) . ?
C49 H49 0.9500 . ?
C42 H42 1.0000 . ?
C42 C43 1.536(2) . ?
C35 H35 0.9500 . ?
C17 C20 1.541(2) . ?
C17 C19 1.534(3) . ?
C17 C18 1.531(3) . ?
C41 H41A 0.9800 . ?
C41 H41B 0.9800 . ?
C41 H41C 0.9800 . ?
C15 H15 0.9500 . ?
C43 H43A 0.9800 . ?
C43 H43B 0.9800 . ?
C43 H43C 0.9800 . ?
C4 C5 1.392(3) . ?
C4 C7 1.540(2) . ?
C5 H5 0.9500 . ?
C28 H28A 0.9800 . ?
C28 H28B 0.9800 . ?
C28 H28C 0.9800 . ?
C7 C8 1.533(3) . ?
C7 C9 1.532(3) . ?
C7 C10 1.530(3) . ?
C24 H24 0.9500 . ?
C20 H20A 0.9800 . ?
C20 H20B 0.9800 . ?
C20 H20C 0.9800 . ?
C29 H29A 0.9800 . ?
C29 H29B 0.9800 . ?
C29 H29C 0.9800 . ?
C40 H40A 0.9800 . ?
C40 H40B 0.9800 . ?
C40 H40C 0.9800 . ?
C32 H32A 0.9800 . ?
C32 H32B 0.9800 . ?
C32 H32C 0.9800 . ?
C31 H31A 0.9800 . ?
C31 H31B 0.9800 . ?
C31 H31C 0.9800 . ?
C19 H19A 0.9800 . ?
C19 H19B 0.9800 . ?
C19 H19C 0.9800 . ?
C54 H54 0.9500 . ?
C54 C53 1.374(3) . ?
C54 C55 1.381(3) . ?
C53 H53 0.9500 . ?
C53 C52 1.370(3) . ?
C8 H8A 0.9800 . ?
C8 H8B 0.9800 . ?
C8 H8C 0.9800 . ?
C18 H18A 0.9800 . ?
C18 H18B 0.9800 . ?
C18 H18C 0.9800 . ?
C55 H55 0.9500 . ?
C55 C56 1.368(3) . ?
C52 H52 0.9500 . ?
C52 C51 1.372(3) . ?
C58 H58 0.9500 . ?
C58 C59 1.366(3) . ?
C58 C57 1.368(4) . ?
C51 H51 0.9500 . ?
C51 C56 1.381(3) . ?
C59 H59 0.9500 . ?
C59 C57 1.379(4) 2_776 ?
C9 H9A 0.9800 . ?
C9 H9B 0.9800 . ?
C9 H9C 0.9800 . ?
C57 H57 0.9500 . ?
C10 H10A 0.9800 . ?
C10 H10B 0.9800 . ?
C10 H10C 0.9800 . ?
C56 H56 0.9500 . ?

loop_
_geom_torsion_atom_site_label_1
_geom_torsion_atom_site_label_2
_geom_torsion_atom_site_label_3
_geom_torsion_atom_site_label_4
_geom_torsion
_geom_torsion_site_symmetry_1
_geom_torsion_site_symmetry_2
_geom_torsion_site_symmetry_3
_geom_torsion_site_symmetry_4
_geom_torsion_publ_flag
Fe1 Fe1 C45 O2 179.6(2) 2_666 . . . ?
Fe1 C46 C50 C49 60.26(11) . . . . ?
Fe1 C46 C47 C48 -59.95(10) . . . . ?
Fe1 C50 C49 C48 59.96(11) . . . . ?
Fe1 C48 C47 C46 60.83(10) . . . . ?
Fe1 C48 C49 C50 -60.45(11) . . . . ?
O1 C11 C16 C15 173.32(14) . . . . ?
O1 C1 C2 N1 -0.3(2) . . . . ?
O1 C1 C2 C3 179.17(12) . . . . ?
O1 C1 C6 C5 -178.53(15) . . . . ?
N2 C12 C13 C14 -178.22(13) . . . . ?
N2 C12 C11 O1 4.39(19) . . . . ?
N2 C12 C11 C16 179.51(13) . . . . ?
N2 C33 C38 C37 -178.95(12) . . . . ?
N2 C33 C38 C39 1.3(2) . . . . ?
N2 C33 C34 C42 -1.2(2) . . . . ?
N2 C33 C34 C35 -179.72(12) . . . . ?
N1 C21 C26 C27 4.9(2) . . . . ?
N1 C21 C26 C25 -176.69(13) . . . . ?
N1 C2 C3 C4 178.13(14) . . . . ?
C12 N2 C33 C38 -103.07(14) . . . . ?
C12 N2 C33 C34 75.16(16) . . . . ?
C12 N2 B1 O2 -161.79(12) . . . . ?
C12 N2 B1 N1 32.6(2) . . . . ?
C12 C13 C14 C17 176.90(14) . . . . ?
C12 C13 C14 C15 -0.6(2) . . . . ?
C12 C11 C16 C15 -1.6(2) . . . . ?
C13 C12 C11 O1 -171.56(12) . . . . ?
C13 C12 C11 C16 3.6(2) . . . . ?
C13 C14 C17 C20 -70.79(19) . . . . ?
C13 C14 C17 C19 48.3(2) . . . . ?
C13 C14 C17 C18 169.87(16) . . . . ?
C13 C14 C15 C16 2.7(2) . . . . ?
C33 N2 C12 C13 35.93(18) . . . . ?
C33 N2 C12 C11 -139.87(13) . . . . ?
C33 N2 B1 O2 12.22(18) . . . . ?
C33 N2 B1 N1 -153.44(13) . . . . ?
C33 C38 C37 C36 -2.0(2) . . . . ?
C33 C38 C39 C41 124.04(15) . . . . ?
C33 C38 C39 C40 -112.88(16) . . . . ?
C33 C34 C42 C44 127.74(15) . . . . ?
C33 C34 C42 C43 -107.74(16) . . . . ?
C33 C34 C35 C36 -0.7(2) . . . . ?
C22 C21 C26 C27 -175.39(14) . . . . ?
C22 C21 C26 C25 3.0(2) . . . . ?
C22 C23 C24 C25 1.9(3) . . . . ?
C46 Fe1 C45 Fe1 -161.59(5) . . . 2_666 ?
C46 Fe1 C45 O2 18.02(19) . . . . ?
C46 C50 C49 Fe1 -60.88(10) . . . . ?
C46 C50 C49 C48 -0.92(17) . . . . ?
C38 C33 C34 C42 176.95(13) . . . . ?
C38 C33 C34 C35 -1.6(2) . . . . ?
C38 C37 C36 C35 -0.1(2) . . . . ?
C11 O1 C1 C2 80.61(16) . . . . ?
C11 O1 C1 C6 -101.91(16) . . . . ?
C11 C12 C13 C14 -2.4(2) . . . . ?
C11 C16 C15 C14 -1.6(3) . . . . ?
C45 Fe1 C45 Fe1 0.000(0) 2_666 . . 2_666 ?
C45 Fe1 C45 O2 179.6(2) 2_666 . . . ?
C45 O2 B1 N2 115.70(17) . . . . ?
C45 O2 B1 N1 -78.2(2) . . . . ?
C50 Fe1 C45 Fe1 -131.79(7) . . . 2_666 ?
C50 Fe1 C45 O2 47.8(2) . . . . ?
C50 C46 C47 Fe1 59.37(11) . . . . ?
C50 C46 C47 C48 -0.58(17) . . . . ?
C21 N1 C2 C1 -152.57(13) . . . . ?
C21 N1 C2 C3 27.98(19) . . . . ?
C21 N1 B1 O2 -75.42(16) . . . . ?
C21 N1 B1 N2 89.04(16) . . . . ?
C21 C22 C30 C32 -103.68(17) . . . . ?
C21 C22 C30 C31 133.39(15) . . . . ?
C21 C22 C23 C24 0.5(2) . . . . ?
C21 C26 C27 C28 -130.09(15) . . . . ?
C21 C26 C27 C29 106.29(17) . . . . ?
C21 C26 C25 C24 -0.6(2) . . . . ?
C48 Fe1 C45 Fe1 129.97(8) . . . 2_666 ?
C48 Fe1 C45 O2 -50.4(2) . . . . ?
C1 O1 C11 C12 -110.01(14) . . . . ?
C1 O1 C11 C16 74.91(17) . . . . ?
C1 C2 C3 C4 -1.3(2) . . . . ?
C1 C6 C5 C4 0.1(3) . . . . ?
C26 C25 C24 C23 -1.8(3) . . . . ?
C30 C22 C21 N1 -5.2(2) . . . . ?
C30 C22 C21 C26 175.14(13) . . . . ?
C30 C22 C23 C24 -177.69(15) . . . . ?
C2 N1 C21 C22 72.74(16) . . . . ?
C2 N1 C21 C26 -107.58(15) . . . . ?
C2 N1 B1 O2 111.71(16) . . . . ?
C2 N1 B1 N2 -83.83(18) . . . . ?
C2 C1 C6 C5 -1.2(2) . . . . ?
C2 C3 C4 C5 0.4(2) . . . . ?
C2 C3 C4 C7 -179.59(15) . . . . ?
C37 C38 C39 C41 -55.71(19) . . . . ?
C37 C38 C39 C40 67.37(18) . . . . ?
C37 C36 C35 C34 1.5(2) . . . . ?
C39 C38 C37 C36 177.76(14) . . . . ?
C34 C33 C38 C37 2.9(2) . . . . ?
C34 C33 C38 C39 -176.88(13) . . . . ?
C27 C26 C25 C24 177.85(15) . . . . ?
C25 C26 C27 C28 51.52(19) . . . . ?
C25 C26 C27 C29 -72.10(18) . . . . ?
C47 Fe1 C45 Fe1 158.09(6) . . . 2_666 ?
C47 Fe1 C45 O2 -22.30(19) . . . . ?
C47 C46 C50 Fe1 -59.33(10) . . . . ?
C47 C46 C50 C49 0.93(17) . . . . ?
C47 C48 C49 Fe1 61.02(10) . . . . ?
C47 C48 C49 C50 0.57(17) . . . . ?
C3 C4 C5 C6 0.3(3) . . . . ?
C3 C4 C7 C8 57.7(2) . . . . ?
C3 C4 C7 C9 -62.2(2) . . . . ?
C3 C4 C7 C10 177.89(18) . . . . ?
C6 C1 C2 N1 -177.74(14) . . . . ?
C6 C1 C2 C3 1.7(2) . . . . ?
C23 C22 C21 N1 176.77(13) . . . . ?
C23 C22 C21 C26 -2.9(2) . . . . ?
C23 C22 C30 C32 74.38(19) . . . . ?
C23 C22 C30 C31 -48.55(19) . . . . ?
C49 Fe1 C45 Fe1 -170.4(3) . . . 2_666 ?
C49 Fe1 C45 O2 9.2(5) . . . . ?
C49 C48 C47 Fe1 -60.83(11) . . . . ?
C49 C48 C47 C46 0.00(17) . . . . ?
C42 C34 C35 C36 -179.23(13) . . . . ?
C35 C34 C42 C44 -53.79(18) . . . . ?
C35 C34 C42 C43 70.73(18) . . . . ?
C17 C14 C15 C16 -174.80(15) . . . . ?
C15 C14 C17 C20 106.61(19) . . . . ?
C15 C14 C17 C19 -134.26(17) . . . . ?
C15 C14 C17 C18 -12.7(2) . . . . ?
C5 C4 C7 C8 -122.2(2) . . . . ?
C5 C4 C7 C9 117.9(2) . . . . ?
C5 C4 C7 C10 -2.0(3) . . . . ?
C7 C4 C5 C6 -179.75(17) . . . . ?
B1 O2 C45 Fe1 20.3(3) . . . . ?
B1 O2 C45 Fe1 -160.22(14) . . . 2_666 ?
B1 N2 C12 C13 -149.76(14) . . . . ?
B1 N2 C12 C11 34.44(19) . . . . ?
B1 N2 C33 C38 82.41(17) . . . . ?
B1 N2 C33 C34 -99.36(15) . . . . ?
B1 N1 C21 C22 -100.89(15) . . . . ?
B1 N1 C21 C26 78.80(16) . . . . ?
B1 N1 C2 C1 20.1(2) . . . . ?
B1 N1 C2 C3 -159.36(14) . . . . ?
C54 C53 C52 C51 -1.2(3) . . . . ?
C54 C55 C56 C51 -0.4(4) . . . . ?
C53 C54 C55 C56 0.6(3) . . . . ?
C53 C52 C51 C56 1.4(4) . . . . ?
C55 C54 C53 C52 0.1(3) . . . . ?
C52 C51 C56 C55 -0.7(4) . . . . ?
C59 C58 C57 C59 0.2(4) . . . 2_776 ?
C57 C58 C59 C57 -0.2(4) . . . 2_776 ?
